data_2201633
loop_
_publ_author_name
'Neil F. Curtis'
'David C. Weatherburn'

_publ_section_title
;[(1<i>RS</i>,7<i>RS</i>,8<i>RS</i>,14<i>RS</i>)-5,12-Dimethyl-7,14-diphenyl-1,4,8,11-tetraazacyclotetradeca-4,11-diene-\k^4^<i>N</i>^1,4,8,11^]nickel(II)
 perchlorate
;
_journal_issue 8
_journal_name_full 'Acta Crystallographica Section E'
_journal_page_first m423
_journal_page_last m425
_journal_paper_doi 10.1107/S1600536802012205
_journal_volume 58
_journal_year 2002
_chemical_formula_iupac '[Ni (C24 H32 N4)] (ClO4)'
_chemical_formula_moiety 'C24 H32 N4 Ni 1+, 2Cl O4 1-'
_chemical_formula_sum 'C24 H32 Cl2 N4 Ni O8'
_chemical_formula_weight 634.13
_chemical_name_systematic
;
(1RS,7RS,8RS,14SR-5,12-Dimethyl-7,14-diphenyl-1,4,8,11-
tetraazacyclotetradeca-4,11-diene-N^1^,N^4^,N^8^,N^11^)nickel(II)
Perchlorate
;
_space_group_IT_number 43
_symmetry_cell_setting orthorhombic
_symmetry_space_group_name_Hall 'F 2 -2d'
_symmetry_space_group_name_H-M 'F d d 2'
_atom_sites_solution_hydrogens geom
_atom_sites_solution_primary direct
_atom_sites_solution_secondary difmap
_audit_creation_method SHELXL-97
_cell_angle_alpha 90.00
_cell_angle_beta 90.00
_cell_angle_gamma 90.00
_cell_formula_units_Z 16
_cell_length_a 40.66(2)
_cell_length_b 29.400(10)
_cell_length_c 9.267(4)
_cell_measurement_reflns_used 4795
_cell_measurement_temperature 158.2(2)
_cell_measurement_theta_max 23.6
_cell_measurement_theta_min 2.4
_cell_volume 11078(8)
_computing_cell_refinement 'SAINT (Siemens, 1995)'
_computing_data_collection 'SMART (Siemens, 1995)'
_computing_data_reduction SAINT
_computing_molecular_graphics 'ORTEP-32 (Johnson, 1999)'
_computing_publication_material 'PARST (Nardelli, 1995)'
_computing_structure_refinement 'SHELXL97 (Sheldrick, 1997)'
_computing_structure_solution 'SHELXS97 (Sheldrick, 1997)'
_diffrn_ambient_temperature 293(2)
_diffrn_measured_fraction_theta_full 0.986
_diffrn_measured_fraction_theta_max 0.986
_diffrn_measurement_device_type 'Siemens CCD area-detector'
_diffrn_measurement_method '\f and \w'
_diffrn_radiation_monochromator graphite
_diffrn_radiation_source 'fine-focus sealed tube'
_diffrn_radiation_type MoK\a
_diffrn_radiation_wavelength 0.71073
_diffrn_reflns_av_R_equivalents 0.106
_diffrn_reflns_av_sigmaI/netI 0.167
_diffrn_reflns_limit_h_max 50
_diffrn_reflns_limit_h_min -50
_diffrn_reflns_limit_k_max 36
_diffrn_reflns_limit_k_min -36
_diffrn_reflns_limit_l_max 11
_diffrn_reflns_limit_l_min -6
_diffrn_reflns_number 34536
_diffrn_reflns_theta_full 26.3
_diffrn_reflns_theta_max 26.3
_diffrn_reflns_theta_min 2.4
_diffrn_standards_decay_% 0
_diffrn_standards_number 0
_exptl_absorpt_coefficient_mu 0.948
_exptl_absorpt_correction_type none
_exptl_crystal_colour orange
_exptl_crystal_density_diffrn 1.521
_exptl_crystal_density_meas ?
_exptl_crystal_density_method 'not measured'
_exptl_crystal_description needle
_exptl_crystal_F_000 5280
_exptl_crystal_size_max 0.85
_exptl_crystal_size_mid 0.13
_exptl_crystal_size_min 0.07
_refine_diff_density_max 0.54
_refine_diff_density_min -0.36
_refine_ls_abs_structure_details 'Flack (1983), 1661 Friedel pairs [CHECK]'
_refine_ls_abs_structure_Flack 0.020(18)
_refine_ls_extinction_method none
_refine_ls_goodness_of_fit_ref 0.76
_refine_ls_hydrogen_treatment constr
_refine_ls_matrix_type full
_refine_ls_number_parameters 356
_refine_ls_number_reflns 4658
_refine_ls_number_restraints 1
_refine_ls_restrained_S_all 0.76
_refine_ls_R_factor_all 0.092
_refine_ls_R_factor_gt 0.041
_refine_ls_shift/su_max 0.016
_refine_ls_shift/su_mean 0.000
_refine_ls_structure_factor_coef Fsqd
_refine_ls_weighting_details 'w = 1/[\s^2^(Fo^2^)+(0.04P)^2^] where P = (Fo^2^+2Fc^2^)/3'
_refine_ls_weighting_scheme calc
_refine_ls_wR_factor_gt 0.078
_refine_ls_wR_factor_ref 0.083
_reflns_number_gt 2435
_reflns_number_total 4658
_reflns_threshold_expression I>2\s(I)
_cod_data_source_file tk6068.cif
_cod_data_source_block I
_cod_depositor_comments
;
The following automatic conversions were performed:

'_exptl_crystal_density_meas' value 'not measured' was changed to '?'
- the value is perceived as not measured.

Automatic conversion script
Id: cif_fix_values 3008 2015-01-20 13:52:24Z robertas 
;
_cod_database_code 2201633

loop_
_symmetry_equiv_pos_as_xyz
'x, y, z'
'-x, -y, z'
'-x+1/4, y+1/4, z+1/4'
'x+3/4, -y+3/4, z+1/4'
'x, y+1/2, z+1/2'
'-x, -y+1/2, z+1/2'
'-x+1/4, y+3/4, z+3/4'
'x+3/4, -y+5/4, z+3/4'
'x+1/2, y, z+1/2'
'-x+1/2, -y, z+1/2'
'-x+3/4, y+1/4, z+3/4'
'x+5/4, -y+3/4, z+3/4'
'x+1/2, y+1/2, z'
'-x+1/2, -y+1/2, z'
'-x+3/4, y+3/4, z+1/4'
'x+5/4, -y+5/4, z+1/4'

loop_
_atom_site_label
_atom_site_fract_x
_atom_site_fract_y
_atom_site_fract_z
_atom_site_U_iso_or_equiv
_atom_site_adp_type
_atom_site_calc_flag
_atom_site_refinement_flags
_atom_site_occupancy
_atom_site_disorder_assembly
_atom_site_disorder_group
_atom_site_type_symbol
Ni1 0.079441(15) 0.12187(3) 0.76238(8) 0.03021(19) Uani d . 1 . . Ni
N1 0.12421(9) 0.13695(16) 0.6958(5) 0.0308(12) Uani d . 1 . . N
H1 0.1319 0.1608 0.7525 0.030(15) Uiso d R 1 . . H
N4 0.06453(10) 0.16662(14) 0.6265(4) 0.0272(12) Uani d . 1 . . N
N8 0.03528(10) 0.11016(16) 0.8373(5) 0.0320(12) Uani d . 1 . . N
H8 0.0315 0.1312 0.9105 0.09(2) Uiso d R 1 . . H
N11 0.09474(11) 0.08148(14) 0.9118(4) 0.0319(12) Uani d . 1 . . N
C2 0.12061(11) 0.15446(19) 0.5442(5) 0.0346(15) Uani d . 1 . . C
H2A 0.1156 0.1297 0.4784 0.041 Uiso calc R 1 . . H
H2B 0.1407 0.1692 0.5128 0.041 Uiso calc R 1 . . H
C3 0.09269(13) 0.18810(19) 0.5485(6) 0.0427(17) Uani d . 1 . . C
H3A 0.0995 0.2156 0.5981 0.051 Uiso calc R 1 . . H
H3B 0.0861 0.1962 0.4512 0.051 Uiso calc R 1 . . H
C5 0.03572(13) 0.18338(19) 0.6093(5) 0.0250(14) Uani d . 1 . . C
C6 0.00571(12) 0.16329(18) 0.6757(5) 0.0327(15) Uani d . 1 . . C
H6A -0.0118 0.1647 0.6049 0.039 Uiso calc R 1 . . H
H6B -0.0007 0.1825 0.7559 0.039 Uiso calc R 1 . . H
C7 0.00772(12) 0.1152(2) 0.7300(6) 0.0376(16) Uani d . 1 . . C
H7 0.0124 0.0953 0.6476 0.045 Uiso calc R 1 . . H
C9 0.03633(13) 0.06374(19) 0.9064(6) 0.0446(17) Uani d . 1 . . C
H9I 0.0374 0.0403 0.8330 0.054 Uiso calc R 1 . . H
H9J 0.0168 0.0588 0.9643 0.054 Uiso calc R 1 . . H
C10 0.06710(12) 0.0624(2) 1.0013(6) 0.0408(16) Uani d . 1 . . C
H10G 0.0639 0.0806 1.0875 0.049 Uiso calc R 1 . . H
H10H 0.0720 0.0314 1.0300 0.049 Uiso calc R 1 . . H
C12 0.12456(13) 0.07222(19) 0.9530(6) 0.0326(15) Uani d . 1 . . C
C13 0.15406(12) 0.0887(2) 0.8687(6) 0.0355(16) Uani d . 1 . . C
H13A 0.1712 0.0659 0.8766 0.043 Uiso calc R 1 . . H
H13B 0.1622 0.1162 0.9143 0.043 Uiso calc R 1 . . H
C14 0.14862(11) 0.09878(19) 0.7076(5) 0.0296(14) Uani d . 1 . . C
H14 0.1390 0.0717 0.6626 0.036 Uiso calc R 1 . . H
C51 0.02968(12) 0.22638(17) 0.5170(6) 0.0438(16) Uani d . 1 . . C
H51A 0.0437 0.2505 0.5501 0.066 Uiso calc R 1 . . H
H51B 0.0071 0.2355 0.5260 0.066 Uiso calc R 1 . . H
H51C 0.0345 0.2198 0.4178 0.066 Uiso calc R 1 . . H
C71 -0.02574(12) 0.0995(2) 0.7994(6) 0.0321(15) Uani d . 1 . . C
C72 -0.04301(13) 0.06211(18) 0.7456(6) 0.0343(14) Uani d . 1 . . C
H72 -0.0342 0.0448 0.6710 0.041 Uiso calc R 1 . . H
C73 -0.07393(14) 0.0506(2) 0.8046(7) 0.0486(18) Uani d . 1 . . C
H73 -0.0857 0.0260 0.7684 0.058 Uiso calc R 1 . . H
C74 -0.08654(14) 0.0765(2) 0.9182(6) 0.0452(18) Uani d . 1 . . C
H74 -0.1071 0.0696 0.9568 0.054 Uiso calc R 1 . . H
C76 -0.03882(13) 0.1249(2) 0.9149(6) 0.0401(16) Uani d . 1 . . C
H76 -0.0275 0.1499 0.9517 0.048 Uiso calc R 1 . . H
C75 -0.06877(14) 0.1119(2) 0.9722(6) 0.0447(18) Uani d . 1 . . C
H75 -0.0771 0.1280 1.0506 0.054 Uiso calc R 1 . . H
C121 0.13178(13) 0.0452(2) 1.0837(6) 0.0511(19) Uani d . 1 . . C
H12C 0.1229 0.0151 1.0727 0.077 Uiso calc R 1 . . H
H12D 0.1220 0.0595 1.1662 0.077 Uiso calc R 1 . . H
H12E 0.1552 0.0433 1.0971 0.077 Uiso calc R 1 . . H
C141 0.18149(12) 0.1078(2) 0.6373(5) 0.0278(14) Uani d . 1 . . C
C142 0.19860(14) 0.0714(2) 0.5687(5) 0.0357(15) Uani d . 1 . . C
H142 0.1883 0.0434 0.5562 0.043 Uiso calc R 1 . . H
C143 0.23039(14) 0.0778(2) 0.5208(6) 0.0425(15) Uani d . 1 . . C
H143 0.2416 0.0535 0.4797 0.051 Uiso calc R 1 . . H
C144 0.24583(13) 0.1193(2) 0.5326(6) 0.0396(16) Uani d . 1 . . C
H144 0.2671 0.1230 0.4979 0.047 Uiso calc R 1 . . H
C145 0.22960(14) 0.1553(2) 0.5959(6) 0.0415(16) Uani d . 1 . . C
H145 0.2399 0.1835 0.6043 0.050 Uiso calc R 1 . . H
C146 0.19824(13) 0.1494(2) 0.6464(5) 0.0328(15) Uani d . 1 . . C
H146 0.1876 0.1740 0.6886 0.039 Uiso calc R 1 . . H
Cl1 0.06464(4) 0.21000(6) 0.07034(17) 0.0469(5) Uani d . 1 . . Cl
O11 0.03803(10) 0.20000(14) -0.0264(5) 0.0681(14) Uani d . 1 . . O
O12 0.09267(9) 0.22770(15) -0.0052(5) 0.0732(14) Uani d . 1 . . O
O13 0.05259(10) 0.24407(15) 0.1690(4) 0.0687(14) Uani d . 1 . . O
O14 0.07355(10) 0.16875(16) 0.1471(6) 0.0847(17) Uani d . 1 . . O
Cl2 0.07278(5) 0.03380(7) 0.44805(18) 0.0537(5) Uani d . 1 . . Cl
O21 0.07483(17) 0.04772(19) 0.5928(5) 0.125(2) Uani d . 1 . . O
O22 0.04269(14) 0.01419(18) 0.4338(10) 0.188(4) Uani d . 1 . . O
O23 0.09743(13) 0.00110(19) 0.4339(7) 0.128(2) Uani d . 1 . . O
O24 0.07649(15) 0.07442(18) 0.3705(6) 0.109(2) Uani d . 1 . . O

loop_
_atom_site_aniso_label
_atom_site_aniso_U_11
_atom_site_aniso_U_22
_atom_site_aniso_U_33
_atom_site_aniso_U_12
_atom_site_aniso_U_13
_atom_site_aniso_U_23
Ni1 0.0283(3) 0.0379(4) 0.0244(3) 0.0042(4) -0.0007(3) 0.0047(4)
N1 0.026(3) 0.036(3) 0.030(3) 0.004(2) -0.007(2) 0.003(3)
N4 0.015(2) 0.034(3) 0.032(3) 0.004(2) 0.006(2) 0.001(2)
N8 0.037(3) 0.036(3) 0.023(3) 0.000(2) 0.006(2) 0.008(3)
N11 0.040(3) 0.031(3) 0.024(3) 0.000(2) 0.008(2) 0.003(2)
C2 0.028(3) 0.049(4) 0.027(3) -0.003(3) -0.001(3) 0.012(3)
C3 0.045(4) 0.039(4) 0.044(4) 0.005(3) -0.012(3) 0.025(3)
C5 0.032(4) 0.031(4) 0.012(3) 0.003(3) -0.003(2) -0.002(3)
C6 0.034(4) 0.038(4) 0.026(3) 0.002(3) -0.011(3) 0.002(3)
C7 0.029(3) 0.056(5) 0.028(4) -0.003(3) 0.004(3) 0.002(3)
C9 0.040(4) 0.046(4) 0.048(4) -0.003(3) 0.009(3) 0.010(4)
C10 0.031(3) 0.059(4) 0.033(4) 0.004(3) -0.002(3) 0.009(4)
C12 0.035(4) 0.034(4) 0.029(3) 0.011(3) -0.006(3) 0.000(3)
C13 0.025(3) 0.052(5) 0.030(3) 0.011(3) 0.007(3) 0.013(3)
C14 0.023(3) 0.033(4) 0.033(3) 0.006(3) -0.004(3) 0.000(3)
C51 0.042(3) 0.040(4) 0.049(4) 0.004(3) 0.001(3) 0.009(4)
C71 0.027(3) 0.044(4) 0.025(3) -0.008(3) -0.008(3) 0.006(3)
C72 0.041(4) 0.037(4) 0.024(3) 0.001(3) 0.001(3) 0.003(3)
C73 0.045(4) 0.044(4) 0.057(5) -0.011(3) -0.013(3) 0.008(4)
C74 0.029(4) 0.069(5) 0.038(4) -0.003(4) 0.014(3) 0.015(4)
C76 0.043(4) 0.051(4) 0.025(3) -0.005(3) -0.002(3) 0.000(4)
C75 0.040(4) 0.063(5) 0.031(4) -0.011(3) 0.009(3) -0.007(3)
C121 0.042(4) 0.066(5) 0.045(4) 0.008(3) -0.006(3) 0.014(4)
C141 0.024(3) 0.040(4) 0.019(3) 0.003(3) -0.002(2) 0.002(3)
C142 0.040(4) 0.035(4) 0.033(4) 0.003(3) -0.001(3) -0.001(3)
C143 0.046(4) 0.057(5) 0.025(3) 0.021(4) 0.006(3) -0.007(4)
C144 0.025(3) 0.066(5) 0.027(3) -0.005(3) 0.006(3) 0.014(4)
C145 0.039(4) 0.047(4) 0.039(4) -0.006(3) 0.003(3) -0.002(4)
C146 0.028(3) 0.047(4) 0.024(3) 0.007(3) 0.006(3) -0.008(3)
Cl1 0.0388(10) 0.0481(12) 0.0537(11) -0.0059(9) 0.0022(8) 0.0043(10)
O11 0.055(3) 0.080(3) 0.070(3) 0.008(3) -0.013(3) -0.030(3)
O12 0.045(3) 0.091(4) 0.083(4) 0.007(3) 0.030(3) 0.032(3)
O13 0.090(3) 0.067(3) 0.049(3) -0.018(3) 0.008(3) -0.017(3)
O14 0.064(3) 0.065(4) 0.125(5) -0.001(3) -0.004(3) 0.048(4)
Cl2 0.0644(12) 0.0518(13) 0.0449(11) -0.0078(11) 0.0028(9) -0.0017(10)
O21 0.230(7) 0.104(5) 0.041(3) -0.005(4) 0.029(4) -0.008(3)
O22 0.119(5) 0.071(4) 0.374(11) -0.028(4) -0.151(6) 0.053(6)
O23 0.110(4) 0.099(4) 0.176(6) 0.033(4) 0.073(4) -0.034(4)
O24 0.198(6) 0.074(5) 0.056(3) -0.032(4) 0.017(4) 0.005(3)

loop_
_atom_type_symbol
_atom_type_description
_atom_type_scat_dispersion_real
_atom_type_scat_dispersion_imag
_atom_type_scat_source
C C 0.0033 0.0016 'International Tables Vol C Tables 4.2.6.8 and 6.1.1.4'
H H 0.0000 0.0000 'International Tables Vol C Tables 4.2.6.8 and 6.1.1.4'
Cl Cl 0.1484 0.1585 'International Tables Vol C Tables 4.2.6.8 and 6.1.1.4'
N N 0.0061 0.0033 'International Tables Vol C Tables 4.2.6.8 and 6.1.1.4'
Ni Ni 0.3393 1.1124 'International Tables Vol_ C Tables 4.2.6.8 and 6.1.1.4'
O O 0.0106 0.0060 'International Tables Vol C Tables 4.2.6.8 and 6.1.1.4'

loop_
_geom_angle_atom_site_label_1
_geom_angle_atom_site_label_2
_geom_angle_atom_site_label_3
_geom_angle
_geom_angle_publ_flag
N4 Ni1 N11 174.63(19) yes
N4 Ni1 N8 93.64(17) yes
N11 Ni1 N8 86.14(19) yes
N4 Ni1 N1 86.12(17) yes
N11 Ni1 N1 93.75(17) yes
N8 Ni1 N1 176.3(2) yes
C14 N1 C2 112.8(4) ?
C14 N1 Ni1 114.8(3) ?
C2 N1 Ni1 106.2(3) ?
C14 N1 H1 107.4 ?
C2 N1 H1 107.6 ?
Ni1 N1 H1 107.7 ?
C5 N4 C3 118.5(4) ?
C5 N4 Ni1 129.4(4) ?
C3 N4 Ni1 111.4(3) ?
C7 N8 C9 113.0(4) ?
C7 N8 Ni1 115.6(3) ?
C9 N8 Ni1 106.5(3) ?
C7 N8 H8 107.2 ?
C9 N8 H8 107.2 ?
Ni1 N8 H8 107.0 ?
C12 N11 C10 117.2(4) ?
C12 N11 Ni1 129.9(4) ?
C10 N11 Ni1 112.6(3) ?
N1 C2 C3 105.9(4) ?
N1 C2 H2A 110.6 ?
C3 C2 H2A 110.6 ?
N1 C2 H2B 110.6 ?
C3 C2 H2B 110.6 ?
H2A C2 H2B 108.7 ?
N4 C3 C2 108.2(4) ?
N4 C3 H3A 110.1 ?
C2 C3 H3A 110.1 ?
N4 C3 H3B 110.1 ?
C2 C3 H3B 110.1 ?
H3A C3 H3B 108.4 ?
N4 C5 C6 123.0(5) yes
N4 C5 C51 121.9(5) yes
C6 C5 C51 115.0(4) yes
C5 C6 C7 117.8(4) ?
C5 C6 H6A 107.8 ?
C7 C6 H6A 107.8 ?
C5 C6 H6B 107.8 ?
C7 C6 H6B 107.8 ?
H6A C6 H6B 107.2 ?
C6 C7 N8 110.7(4) ?
C6 C7 C71 111.4(4) ?
N8 C7 C71 110.2(4) ?
C6 C7 H7 108.1 ?
N8 C7 H7 108.1 ?
C71 C7 H7 108.1 ?
N8 C9 C10 106.9(4) ?
N8 C9 H9I 110.3 ?
C10 C9 H9I 110.3 ?
N8 C9 H9J 110.3 ?
C10 C9 H9J 110.3 ?
H9I C9 H9J 108.6 ?
N11 C10 C9 106.5(4) ?
N11 C10 H10G 110.4 ?
C9 C10 H10G 110.4 ?
N11 C10 H10H 110.4 ?
C9 C10 H10H 110.4 ?
H10G C10 H10H 108.6 ?
N11 C12 C121 122.6(5) yes
N11 C12 C13 121.4(5) yes
C121 C12 C13 116.0(5) yes
C12 C13 C14 116.7(4) ?
C12 C13 H13A 108.1 ?
C14 C13 H13A 108.1 ?
C12 C13 H13B 108.1 ?
C14 C13 H13B 108.1 ?
H13A C13 H13B 107.3 ?
N1 C14 C141 115.0(4) ?
N1 C14 C13 108.0(4) ?
C141 C14 C13 109.0(4) ?
N1 C14 H14 108.2 ?
C141 C14 H14 108.2 ?
C13 C14 H14 108.2 ?
C5 C51 H51A 109.5 ?
C5 C51 H51B 109.5 ?
H51A C51 H51B 109.5 ?
C5 C51 H51C 109.5 ?
H51A C51 H51C 109.5 ?
H51B C51 H51C 109.5 ?
C72 C71 C76 120.0(5) ?
C72 C71 C7 121.3(5) ?
C76 C71 C7 118.7(5) ?
C71 C72 C73 119.9(5) ?
C71 C72 H72 120.1 ?
C73 C72 H72 120.1 ?
C74 C73 C72 119.2(5) ?
C74 C73 H73 120.4 ?
C72 C73 H73 120.4 ?
C75 C74 C73 120.0(5) ?
C75 C74 H74 120.0 ?
C73 C74 H74 120.0 ?
C75 C76 C71 118.5(5) ?
C75 C76 H76 120.8 ?
C71 C76 H76 120.8 ?
C74 C75 C76 122.5(5) ?
C74 C75 H75 118.7 ?
C76 C75 H75 118.7 ?
C12 C121 H12C 109.5 ?
C12 C121 H12D 109.5 ?
H12C C121 H12D 109.5 ?
C12 C121 H12E 109.5 ?
H12C C121 H12E 109.5 ?
H12D C121 H12E 109.5 ?
C146 C141 C142 116.3(5) ?
C146 C141 C14 123.9(5) ?
C142 C141 C14 119.5(5) ?
C143 C142 C141 120.0(5) ?
C143 C142 H142 120.0 ?
C141 C142 H142 120.0 ?
C144 C143 C142 121.5(5) ?
C144 C143 H143 119.3 ?
C142 C143 H143 119.3 ?
C143 C144 C145 119.8(5) ?
C143 C144 H144 120.1 ?
C145 C144 H144 120.1 ?
C146 C145 C144 119.5(6) ?
C146 C145 H145 120.3 ?
C144 C145 H145 120.3 ?
C145 C146 C141 122.9(5) ?
C145 C146 H146 118.5 ?
C141 C146 H146 118.5 ?
O12 Cl1 O11 111.6(3) ?
O12 Cl1 O13 109.1(3) ?
O11 Cl1 O13 106.4(3) ?
O12 Cl1 O14 110.1(3) ?
O11 Cl1 O14 108.9(3) ?
O13 Cl1 O14 110.7(3) ?
O22 Cl2 O23 110.2(4) ?
O22 Cl2 O24 114.1(4) ?
O23 Cl2 O24 117.5(4) ?
O22 Cl2 O21 105.6(5) ?
O23 Cl2 O21 104.3(4) ?
O24 Cl2 O21 103.6(3) ?

loop_
_geom_bond_atom_site_label_1
_geom_bond_atom_site_label_2
_geom_bond_site_symmetry_2
_geom_bond_distance
_geom_bond_publ_flag
Ni1 N4 . 1.919(4) yes
Ni1 N11 . 1.927(4) yes
Ni1 N8 . 1.955(4) yes
Ni1 N1 . 1.972(4) yes
N1 C14 . 1.502(6) ?
N1 C2 . 1.504(6) ?
N1 H1 . 0.930 ?
N4 C5 . 1.281(6) yes
N4 C3 . 1.494(6) ?
N8 C7 . 1.505(6) ?
N8 C9 . 1.508(6) ?
N8 H8 . 0.9299 ?
N11 C12 . 1.300(6) yes
N11 C10 . 1.505(6) ?
C2 C3 . 1.506(6) ?
C2 H2A . 0.970 ?
C2 H2B . 0.970 ?
C3 H3A . 0.970 ?
C3 H3B . 0.970 ?
C5 C6 . 1.489(7) ?
C5 C51 . 1.545(7) ?
C6 C7 . 1.504(7) ?
C6 H6A . 0.970 ?
C6 H6B . 0.970 ?
C7 C71 . 1.574(6) ?
C7 H7 . 0.980 ?
C9 C10 . 1.529(7) ?
C9 H9I . 0.970 ?
C9 H9J . 0.970 ?
C10 H10G . 0.970 ?
C10 H10H . 0.970 ?
C12 C121 . 1.478(7) ?
C12 C13 . 1.511(7) ?
C13 C14 . 1.538(7) ?
C13 H13A . 0.970 ?
C13 H13B . 0.970 ?
C14 C141 . 1.510(6) ?
C14 H14 . 0.980 ?
C51 H51A . 0.960 ?
C51 H51B . 0.960 ?
C51 H51C . 0.9600 ?
C71 C72 . 1.396(7) ?
C71 C76 . 1.410(7) ?
C72 C73 . 1.412(7) ?
C72 H72 . 0.930 ?
C73 C74 . 1.397(7) ?
C73 H73 . 0.930 ?
C74 C75 . 1.362(7) ?
C74 H74 . 0.930 ?
C76 C75 . 1.382(7) ?
C76 H76 . 0.930 ?
C75 H75 . 0.930 ?
C121 H12C . 0.960 ?
C121 H12D . 0.960 ?
C121 H12E . 0.960 ?
C141 C146 . 1.402(7) ?
C141 C142 . 1.426(7) ?
C142 C143 . 1.379(7) ?
C142 H142 . 0.930 ?
C143 C144 . 1.377(7) ?
C143 H143 . 0.930 ?
C144 C145 . 1.380(7) ?
C144 H144 . 0.930 ?
C145 C146 . 1.369(6) ?
C145 H145 . 0.930 ?
C146 H146 . 0.930 ?
Cl1 O12 . 1.435(4) ?
Cl1 O11 . 1.436(4) ?
Cl1 O13 . 1.442(4) ?
Cl1 O14 . 1.452(4) ?
Cl2 O22 . 1.359(5) ?
Cl2 O23 . 1.395(5) ?
Cl2 O24 . 1.402(5) ?
Cl2 O21 . 1.405(5) ?
